data_4308825
loop_
_publ_author_name
'Gianluca Ambrosi'
'Mauro Formica'
'Vieri Fusi'
'Luca Giorgi'
'Annalisa Guerri'
'Simone Lucarini'
'Mauro Micheloni'
'Paola Paoli'
'Patrizia Rossi'
'Giovanni Zappia'

_publ_contact_author_address
;Institute of Chemical Sciences
P.zza Rinascimento 6
Urbino 61029
University of Urbino
ITALY
;
_publ_contact_author_email vieri@chim.uniurb.it
_publ_contact_author_fax +390722350032
_publ_contact_author_name 'Vieri Fusi'
_publ_contact_author_phone +390722378347
_publ_section_title
;
Coordination Behavior toward Copper(II) and Zinc(II) Ions of Three Ligands
Joining 3-Hydroxy-2-pyridinone and Polyaza Fragments
;
_journal_name_full 'Inorganic Chemistry'
_journal_page_first 3249
_journal_page_last 3260
_journal_paper_doi 10.1021/ic0484607
_journal_volume 44
_journal_year 2005
_chemical_formula_moiety '2(C24 H33 N6 O6, -1), 2(Cu, 2+), 2(Cl O4, -1), 3(H2 O)'
_chemical_formula_sum 'C48 H72 Cl2 Cu2 N12 O23'
_chemical_formula_weight 1383.16
_chemical_name_systematic
;
 ?
;
_space_group_IT_number 2
_symmetry_cell_setting triclinic
_symmetry_space_group_name_Hall '-P 1'
_symmetry_space_group_name_H-M 'P -1'
_atom_sites_solution_hydrogens geom
_atom_sites_solution_primary direct
_atom_sites_solution_secondary mixed
_audit_creation_method SHELXL-97
_cell_angle_alpha 83.810(2)
_cell_angle_beta 79.557(2)
_cell_angle_gamma 88.682(2)
_cell_formula_units_Z 2
_cell_length_a 9.127(1)
_cell_length_b 13.840(1)
_cell_length_c 24.104(2)
_cell_measurement_temperature 293(2)
_cell_volume 2976.9(5)
_computing_cell_refinement 'SMART, Siemens (1995)'
_computing_data_collection 'SMART, Siemens (1995)'
_computing_data_reduction 'SAINT, Siemens (1995)'
_computing_molecular_graphics 'ORTEP-3 (Farruggia, 1997)'
_computing_publication_material 'PARST-97 (Nardelli, 1997)'
_computing_structure_refinement 'SHELXL-97 (Sheldrick, 1997)'
_computing_structure_solution 'Sir97 (Altomare, 1997)'
_diffrn_ambient_temperature 293(2)
_diffrn_measured_fraction_theta_full 0.876
_diffrn_measured_fraction_theta_max 0.876
_diffrn_measurement_device_type 'three circles SMART CCD'
_diffrn_measurement_method 'intensity from \w scans'
_diffrn_radiation_monochromator 'Goebel mirrors'
_diffrn_radiation_source 'Siemens rotating anode'
_diffrn_radiation_type CuK\a
_diffrn_radiation_wavelength 1.5418
_diffrn_reflns_av_R_equivalents 0.0259
_diffrn_reflns_av_sigmaI/netI 0.0206
_diffrn_reflns_limit_h_max 9
_diffrn_reflns_limit_h_min -9
_diffrn_reflns_limit_k_max 14
_diffrn_reflns_limit_k_min -14
_diffrn_reflns_limit_l_max 25
_diffrn_reflns_limit_l_min -25
_diffrn_reflns_number 13284
_diffrn_reflns_theta_full 57.12
_diffrn_reflns_theta_max 57.12
_diffrn_reflns_theta_min 1.87
_exptl_absorpt_coefficient_mu 2.476
_exptl_absorpt_correction_T_max 0.476
_exptl_absorpt_correction_T_min 0.305
_exptl_absorpt_correction_type multi-scan
_exptl_absorpt_process_details 'SADABS, Sheldrick (1996)'
_exptl_crystal_colour green
_exptl_crystal_density_diffrn 1.543
_exptl_crystal_density_method 'not measured'
_exptl_crystal_description parallelepipedon
_exptl_crystal_F_000 1440
_exptl_crystal_size_max 0.6
_exptl_crystal_size_mid 0.4
_exptl_crystal_size_min 0.3
_refine_diff_density_max 1.200
_refine_diff_density_min -0.724
_refine_diff_density_rms 0.090
_refine_ls_extinction_method none
_refine_ls_goodness_of_fit_ref 1.062
_refine_ls_hydrogen_treatment mixed
_refine_ls_matrix_type full
_refine_ls_number_parameters 824
_refine_ls_number_reflns 7040
_refine_ls_number_restraints 0
_refine_ls_restrained_S_all 1.062
_refine_ls_R_factor_all 0.0702
_refine_ls_R_factor_gt 0.0665
_refine_ls_shift/su_max 0.038
_refine_ls_shift/su_mean 0.001
_refine_ls_structure_factor_coef Fsqd
_refine_ls_weighting_details 'calc w=1/[\s^2^(Fo^2^)+(0.1253P)^2^+5.1583P] where P=(Fo^2^+2Fc^2^)/3'
_refine_ls_weighting_scheme calc
_refine_ls_wR_factor_gt 0.1913
_refine_ls_wR_factor_ref 0.1950
_reflns_number_gt 6456
_reflns_number_total 7040
_reflns_threshold_expression >2sigma(I)
_cod_data_source_file ic0484607si20041103_014504_1.cif
_cod_data_source_block 5
_cod_depositor_comments
;
The following automatic conversions were performed:

'_atom_sites_solution_secondary' value 'geom and difmap' was changed
to 'mixed'.

Automatic conversion script
Id: cif_fix_values 6452 2018-10-05 10:23:21Z andrius 
;
_cod_database_code 4308825

loop_
_symmetry_equiv_pos_as_xyz
'x, y, z'
'-x, -y, -z'

loop_
_atom_site_label
_atom_site_type_symbol
_atom_site_fract_x
_atom_site_fract_y
_atom_site_fract_z
_atom_site_U_iso_or_equiv
_atom_site_adp_type
_atom_site_occupancy
_atom_site_symmetry_multiplicity
_atom_site_calc_flag
_atom_site_refinement_flags
_atom_site_disorder_assembly
_atom_site_disorder_group
Cu1 Cu 0.21832(7) 0.54876(5) 0.51368(3) 0.0416(3) Uani 1 1 d . . .
O1 O 0.0879(4) 0.6472(2) 0.54992(14) 0.0438(8) Uani 1 1 d . . .
C1 C 0.1381(5) 0.7303(4) 0.5298(2) 0.0397(11) Uani 1 1 d . . .
C2 C 0.2670(5) 0.7409(4) 0.4842(2) 0.0412(11) Uani 1 1 d . . .
O2 O 0.3236(4) 0.6579(2) 0.46713(14) 0.0471(8) Uani 1 1 d . . .
C3 C 0.3142(6) 0.8319(4) 0.4626(2) 0.0524(13) Uani 1 1 d . . .
H3 H 0.3949 0.8400 0.4329 0.063 Uiso 1 1 calc R . .
C4 C 0.2424(7) 0.9137(4) 0.4848(3) 0.0623(15) Uani 1 1 d . . .
H4 H 0.2771 0.9755 0.4701 0.075 Uiso 1 1 calc R . .
C5 C 0.1239(7) 0.9035(4) 0.5272(3) 0.0589(15) Uani 1 1 d . . .
H5 H 0.0778 0.9581 0.5420 0.071 Uiso 1 1 calc R . .
N1 N 0.0706(5) 0.8119(3) 0.54865(17) 0.0444(10) Uani 1 1 d . . .
C6 C -0.0629(6) 0.7993(4) 0.5921(2) 0.0483(12) Uani 1 1 d . . .
H6A H -0.1257 0.7504 0.5824 0.058 Uiso 1 1 calc R . .
H6B H -0.1183 0.8599 0.5931 0.058 Uiso 1 1 calc R . .
C7 C -0.0255(6) 0.7687(4) 0.6499(2) 0.0478(13) Uani 1 1 d . . .
O3 O 0.0975(4) 0.7862(3) 0.65957(17) 0.0614(10) Uani 1 1 d . . .
N2 N -0.1328(5) 0.7252(3) 0.68988(18) 0.0513(11) Uani 1 1 d . . .
C8 C -0.2839(6) 0.7098(4) 0.6798(2) 0.0521(13) Uani 1 1 d . . .
H8A H -0.3122 0.7651 0.6557 0.063 Uiso 1 1 calc R . .
H8B H -0.3527 0.7066 0.7157 0.063 Uiso 1 1 calc R . .
C9 C -0.2984(6) 0.6186(4) 0.6525(2) 0.0480(12) Uani 1 1 d . . .
H9A H -0.3873 0.6239 0.6355 0.058 Uiso 1 1 calc R . .
H9B H -0.2136 0.6142 0.6221 0.058 Uiso 1 1 calc R . .
N3 N -0.3070(4) 0.5270(3) 0.69152(17) 0.0454(10) Uani 1 1 d . . .
C10 C -0.4554(6) 0.5197(5) 0.7304(3) 0.0653(16) Uani 1 1 d . . .
H10A H -0.4710 0.5760 0.7509 0.098 Uiso 1 1 calc R . .
H10B H -0.4574 0.4624 0.7568 0.098 Uiso 1 1 calc R . .
H10C H -0.5327 0.5161 0.7086 0.098 Uiso 1 1 calc R . .
C11 C -0.2870(6) 0.4431(4) 0.6566(2) 0.0490(12) Uani 1 1 d . . .
H11A H -0.2020 0.4559 0.6263 0.059 Uiso 1 1 calc R . .
H11B H -0.3743 0.4386 0.6393 0.059 Uiso 1 1 calc R . .
C12 C -0.2634(6) 0.3458(4) 0.6895(2) 0.0510(13) Uani 1 1 d . . .
H12A H -0.3331 0.3404 0.7252 0.061 Uiso 1 1 calc R . .
H12B H -0.2855 0.2942 0.6681 0.061 Uiso 1 1 calc R . .
N4 N -0.1116(5) 0.3319(3) 0.70117(17) 0.0470(10) Uani 1 1 d . . .
C13 C -0.0824(7) 0.3407(5) 0.7584(2) 0.0649(16) Uani 1 1 d . . .
C14A C -0.0019(11) 0.4411(8) 0.7582(4) 0.056(2) Uani 0.60 1 d P . .
C15A C -0.2015(12) 0.5184(8) 0.8201(3) 0.063(3) Uani 0.60 1 d P . .
C16A C -0.0124(11) 0.6156(8) 0.7541(4) 0.057(2) Uani 0.60 1 d P . .
C14B C -0.127(3) 0.4291(14) 0.7876(7) 0.087(6) Uani 0.40 1 d P . .
C15B C 0.0704(19) 0.521(2) 0.7235(8) 0.111(8) Uani 0.40 1 d P . .
C16B C -0.133(3) 0.6043(16) 0.7848(9) 0.095(7) Uani 0.40 1 d P . .
N5 N -0.0998(5) 0.5243(4) 0.7587(2) 0.0624(13) Uani 1 1 d . . .
C17 C -0.1023(7) 0.7077(5) 0.7482(2) 0.0648(16) Uani 1 1 d . . .
C18 C 0.0000(6) 0.2984(4) 0.6633(2) 0.0458(12) Uani 1 1 d . . .
O4 O 0.1259(4) 0.2832(3) 0.67341(15) 0.0594(10) Uani 1 1 d . . .
C19 C -0.0364(6) 0.2761(4) 0.6069(2) 0.0457(12) Uani 1 1 d . . .
H19A H -0.0856 0.2135 0.6117 0.055 Uiso 1 1 calc R . .
H19B H -0.1040 0.3251 0.5941 0.055 Uiso 1 1 calc R . .
N6 N 0.0983(4) 0.2743(3) 0.56463(17) 0.0419(10) Uani 1 1 d . . .
C20 C 0.1705(6) 0.1875(4) 0.5534(2) 0.0506(13) Uani 1 1 d . . .
H20 H 0.1310 0.1289 0.5720 0.061 Uiso 1 1 calc R . .
C21 C 0.2980(7) 0.1886(4) 0.5155(2) 0.0550(14) Uani 1 1 d . . .
H21 H 0.3466 0.1303 0.5082 0.066 Uiso 1 1 calc R . .
C22 C 0.3596(6) 0.2761(4) 0.4865(2) 0.0459(12) Uani 1 1 d . . .
H22 H 0.4469 0.2751 0.4598 0.055 Uiso 1 1 calc R . .
C23 C 0.2912(5) 0.3628(4) 0.4975(2) 0.0412(12) Uani 1 1 d . . .
O5 O 0.3355(4) 0.4498(2) 0.47476(13) 0.0441(8) Uani 1 1 d . . .
C24 C 0.1549(5) 0.3605(3) 0.53974(19) 0.0387(11) Uani 1 1 d . . .
O6 O 0.0917(3) 0.4396(2) 0.55328(13) 0.0426(8) Uani 1 1 d . . .
Cu1' Cu 0.67013(8) 0.95705(5) 0.95785(3) 0.0463(3) Uani 1 1 d . . .
O1' O 0.5456(4) 0.8650(2) 0.93271(14) 0.0469(8) Uani 1 1 d . . .
C1' C 0.6030(6) 0.7796(4) 0.9396(2) 0.0441(12) Uani 1 1 d . . .
C2' C 0.7397(6) 0.7680(4) 0.9600(2) 0.0476(12) Uani 1 1 d . . .
O2' O 0.7960(4) 0.8479(2) 0.97306(16) 0.0538(9) Uani 1 1 d . . .
C3' C 0.7992(7) 0.6769(4) 0.9666(3) 0.0664(17) Uani 1 1 d . . .
H3' H 0.8898 0.6676 0.9790 0.080 Uiso 1 1 calc R . .
C4' C 0.7214(9) 0.5970(5) 0.9544(3) 0.080(2) Uani 1 1 d . . .
H4' H 0.7607 0.5347 0.9592 0.096 Uiso 1 1 calc R . .
C5' C 0.5917(8) 0.6098(4) 0.9361(3) 0.0677(17) Uani 1 1 d . . .
H5' H 0.5412 0.5563 0.9287 0.081 Uiso 1 1 calc R . .
N1' N 0.5324(5) 0.7014(3) 0.92804(18) 0.0493(11) Uani 1 1 d . . .
C6' C 0.3914(6) 0.7170(4) 0.9089(2) 0.0511(13) Uani 1 1 d . . .
H6'A H 0.3333 0.7647 0.9303 0.061 Uiso 1 1 calc R . .
H6'B H 0.3358 0.6567 0.9158 0.061 Uiso 1 1 calc R . .
C7' C 0.4155(6) 0.7523(4) 0.8461(2) 0.0492(13) Uani 1 1 d . . .
O3' O 0.5347(4) 0.7367(3) 0.81557(16) 0.0645(11) Uani 1 1 d . . .
N2' N 0.3011(5) 0.7976(3) 0.82591(18) 0.0533(11) Uani 1 1 d . . .
C8' C 0.1542(6) 0.8111(4) 0.8608(3) 0.0592(15) Uani 1 1 d . . .
H8'A H 0.1314 0.7542 0.8880 0.071 Uiso 1 1 calc R . .
H8'B H 0.0798 0.8156 0.8365 0.071 Uiso 1 1 calc R . .
C9' C 0.1423(7) 0.9008(4) 0.8926(2) 0.0578(14) Uani 1 1 d . . .
H9'A H 0.0521 0.8961 0.9210 0.069 Uiso 1 1 calc R . .
H9'B H 0.2261 0.9011 0.9123 0.069 Uiso 1 1 calc R . .
N3' N 0.1399(5) 0.9941(3) 0.85662(18) 0.0510(11) Uani 1 1 d . . .
C10' C -0.0098(7) 1.0049(6) 0.8386(3) 0.080(2) Uani 1 1 d . . .
H0'A H -0.0862 1.0087 0.8714 0.120 Uiso 1 1 calc R . .
H0'B H -0.0277 0.9497 0.8198 0.120 Uiso 1 1 calc R . .
H0'C H -0.0110 1.0631 0.8131 0.120 Uiso 1 1 calc R . .
C11' C 0.1611(7) 1.0729(4) 0.8916(3) 0.0592(14) Uani 1 1 d . . .
H1'A H 0.2479 1.0575 0.9090 0.071 Uiso 1 1 calc R . .
H1'B H 0.0755 1.0742 0.9219 0.071 Uiso 1 1 calc R . .
C12' C 0.1812(6) 1.1733(4) 0.8594(3) 0.0619(15) Uani 1 1 d . . .
H2'A H 0.1065 1.1833 0.8354 0.074 Uiso 1 1 calc R . .
H2'B H 0.1642 1.2214 0.8864 0.074 Uiso 1 1 calc R . .
N4' N 0.3292(5) 1.1894(3) 0.82405(19) 0.0580(12) Uani 1 1 d . . .
C13' C 0.3514(8) 1.1843(5) 0.7620(3) 0.0729(18) Uani 1 1 d . . .
H3"A H 0.4109 1.2393 0.7429 0.087 Uiso 1 1 calc R . .
H3"B H 0.2552 1.1895 0.7501 0.087 Uiso 1 1 calc R . .
C14' C 0.4278(7) 1.0909(5) 0.7437(3) 0.0735(18) Uani 1 1 d . . .
H4"A H 0.4745 1.1024 0.7041 0.088 Uiso 1 1 calc R . .
H4"B H 0.5061 1.0750 0.7656 0.088 Uiso 1 1 calc R . .
N5' N 0.3273(6) 1.0058(4) 0.7507(2) 0.0672(14) Uani 1 1 d . . .
H5N' H 0.284(11) 1.006(7) 0.786(4) 0.13(3) Uiso 1 1 d . . .
C15' C 0.2241(8) 1.0189(6) 0.7076(3) 0.086(2) Uani 1 1 d . . .
H5"A H 0.1714 1.0795 0.7109 0.128 Uiso 1 1 calc R . .
H5"B H 0.1539 0.9664 0.7146 0.128 Uiso 1 1 calc R . .
H5"C H 0.2815 1.0191 0.6701 0.128 Uiso 1 1 calc R . .
C16' C 0.4152(7) 0.9141(5) 0.7439(2) 0.0709(18) Uani 1 1 d . . .
H6"A H 0.4963 0.9142 0.7649 0.085 Uiso 1 1 calc R . .
H6"B H 0.4584 0.9125 0.7041 0.085 Uiso 1 1 calc R . .
C17' C 0.3227(8) 0.8236(5) 0.7643(3) 0.0695(18) Uani 1 1 d . . .
H7"A H 0.2260 0.8333 0.7533 0.083 Uiso 1 1 calc R . .
H7"B H 0.3709 0.7697 0.7455 0.083 Uiso 1 1 calc R . .
C18' C 0.4457(7) 1.2221(4) 0.8438(2) 0.0561(14) Uani 1 1 d . . .
O4' O 0.5657(5) 1.2397(4) 0.81407(17) 0.0747(12) Uani 1 1 d . . .
C19' C 0.4207(6) 1.2382(4) 0.9061(2) 0.0526(13) Uani 1 1 d . . .
H9"A H 0.3739 1.3011 0.9112 0.063 Uiso 1 1 calc R . .
H9"B H 0.3544 1.1886 0.9280 0.063 Uiso 1 1 calc R . .
N6' N 0.5631(5) 1.2343(3) 0.92646(17) 0.0466(10) Uani 1 1 d . . .
C20' C 0.6401(7) 1.3177(4) 0.9275(2) 0.0595(15) Uani 1 1 d . . .
H20' H 0.5997 1.3779 0.9173 0.071 Uiso 1 1 calc R . .
C21' C 0.7743(7) 1.3123(4) 0.9434(3) 0.0632(16) Uani 1 1 d . . .
H21' H 0.8269 1.3691 0.9433 0.076 Uiso 1 1 calc R . .
C22' C 0.8366(6) 1.2221(4) 0.9602(2) 0.0565(14) Uani 1 1 d . . .
H22' H 0.9288 1.2194 0.9716 0.068 Uiso 1 1 calc R . .
C23' C 0.7598(6) 1.1385(4) 0.9596(2) 0.0445(12) Uani 1 1 d . . .
O5' O 0.8038(4) 1.0502(3) 0.97381(16) 0.0535(9) Uani 1 1 d . . .
C24' C 0.6185(6) 1.1464(4) 0.9413(2) 0.0440(12) Uani 1 1 d . . .
O6' O 0.5459(4) 1.0690(2) 0.93881(15) 0.0472(8) Uani 1 1 d . . .
Cl1 Cl 0.82411(17) 1.01486(10) 0.67888(6) 0.0657(4) Uani 1 1 d . . .
O10 O 0.9600(5) 1.0190(3) 0.6393(2) 0.0789(13) Uani 1 1 d . . .
O11 O 0.7890(9) 1.1061(4) 0.6956(4) 0.175(4) Uani 1 1 d . . .
O12 O 0.8321(8) 0.9462(4) 0.7252(2) 0.114(2) Uani 1 1 d . . .
O13 O 0.7130(6) 0.9764(6) 0.6517(3) 0.122(2) Uani 1 1 d . . .
Cl2 Cl 0.2107(2) 0.48607(12) 0.88046(11) 0.0941(7) Uani 1 1 d . . .
O14 O 0.1983(12) 0.5668(5) 0.8457(5) 0.199(5) Uani 1 1 d . . .
O15A O 0.1271(19) 0.5294(14) 0.9293(9) 0.182(8) Uani 0.50 1 d P . .
O15B O 0.267(2) 0.4252(19) 0.8264(9) 0.212(10) Uani 0.50 1 d P . .
O16 O 0.3414(8) 0.4753(4) 0.9007(4) 0.155(3) Uani 1 1 d . . .
O17 O 0.1262(11) 0.4076(5) 0.8857(6) 0.200(5) Uani 1 1 d . . .
O8 O 0.3746(6) 0.7085(6) 0.6396(3) 0.131(3) Uani 1 1 d . . .
O7 O 0.3798(4) 0.5362(3) 0.58377(16) 0.0583(9) Uani 1 1 d . . .
O9 O 0.4227(5) 0.3382(3) 0.62669(17) 0.0732(12) Uani 1 1 d . . .

loop_
_atom_site_aniso_label
_atom_site_aniso_U_11
_atom_site_aniso_U_22
_atom_site_aniso_U_33
_atom_site_aniso_U_23
_atom_site_aniso_U_13
_atom_site_aniso_U_12
Cu1 0.0468(5) 0.0344(5) 0.0413(4) -0.0079(3) 0.0001(3) 0.0009(3)
O1 0.0459(19) 0.034(2) 0.0480(19) -0.0057(15) 0.0015(15) 0.0001(14)
C1 0.044(3) 0.038(3) 0.041(3) -0.007(2) -0.016(2) 0.001(2)
C2 0.045(3) 0.040(3) 0.040(3) -0.007(2) -0.010(2) -0.001(2)
O2 0.051(2) 0.040(2) 0.0475(19) -0.0097(15) 0.0021(16) 0.0003(15)
C3 0.061(3) 0.045(4) 0.049(3) -0.002(2) -0.004(3) -0.006(2)
C4 0.086(4) 0.037(3) 0.061(4) -0.002(3) -0.007(3) -0.009(3)
C5 0.078(4) 0.031(3) 0.067(4) -0.011(3) -0.010(3) 0.003(3)
N1 0.049(2) 0.037(3) 0.048(2) -0.0123(19) -0.0090(19) 0.0040(18)
C6 0.049(3) 0.041(3) 0.055(3) -0.015(2) -0.005(2) 0.006(2)
C7 0.048(3) 0.045(3) 0.054(3) -0.021(2) -0.011(3) 0.005(2)
O3 0.053(2) 0.072(3) 0.064(2) -0.0187(19) -0.0176(19) -0.0023(19)
N2 0.052(3) 0.061(3) 0.044(2) -0.019(2) -0.008(2) 0.001(2)
C8 0.049(3) 0.053(3) 0.054(3) -0.015(2) -0.003(2) 0.001(2)
C9 0.045(3) 0.056(3) 0.045(3) -0.008(2) -0.012(2) 0.002(2)
N3 0.040(2) 0.056(3) 0.040(2) -0.0090(19) -0.0058(18) 0.0017(18)
C10 0.046(3) 0.082(4) 0.061(4) -0.005(3) 0.006(3) 0.000(3)
C11 0.046(3) 0.052(3) 0.051(3) -0.008(2) -0.012(2) 0.001(2)
C12 0.042(3) 0.056(4) 0.053(3) -0.003(2) -0.004(2) -0.003(2)
N4 0.047(3) 0.053(3) 0.040(2) 0.0008(19) -0.0096(19) -0.0014(19)
C13 0.076(4) 0.074(4) 0.043(3) -0.001(3) -0.012(3) 0.008(3)
C14A 0.043(5) 0.087(8) 0.040(5) -0.013(5) -0.008(4) 0.010(5)
C15A 0.076(7) 0.079(7) 0.026(4) 0.001(4) 0.008(4) 0.014(5)
C16A 0.042(5) 0.084(8) 0.051(5) -0.015(5) -0.016(5) -0.006(5)
C14B 0.132(18) 0.090(14) 0.049(9) -0.003(9) -0.046(12) 0.015(12)
C15B 0.041(10) 0.23(3) 0.062(11) -0.015(14) -0.006(8) 0.009(12)
C16B 0.127(19) 0.103(16) 0.074(12) -0.041(12) -0.054(13) 0.029(13)
N5 0.060(3) 0.073(4) 0.055(3) -0.002(3) -0.015(2) 0.000(2)
C17 0.084(4) 0.071(4) 0.044(3) -0.016(3) -0.017(3) -0.002(3)
C18 0.049(3) 0.042(3) 0.044(3) 0.004(2) -0.007(2) -0.004(2)
O4 0.047(2) 0.081(3) 0.053(2) -0.0066(19) -0.0176(18) 0.0074(18)
C19 0.047(3) 0.041(3) 0.051(3) -0.003(2) -0.012(2) -0.005(2)
N6 0.047(2) 0.036(3) 0.044(2) -0.0055(18) -0.0103(19) -0.0044(18)
C20 0.063(4) 0.035(3) 0.057(3) -0.007(2) -0.016(3) -0.001(2)
C21 0.067(4) 0.039(3) 0.064(3) -0.017(3) -0.017(3) 0.011(3)
C22 0.050(3) 0.043(3) 0.048(3) -0.015(2) -0.010(2) 0.004(2)
C23 0.048(3) 0.044(3) 0.035(2) -0.010(2) -0.012(2) 0.003(2)
O5 0.048(2) 0.040(2) 0.0413(18) -0.0077(15) 0.0023(15) -0.0004(14)
C24 0.046(3) 0.037(3) 0.036(2) -0.006(2) -0.013(2) 0.000(2)
O6 0.0445(19) 0.037(2) 0.0449(18) -0.0093(14) -0.0002(15) 0.0015(14)
Cu1' 0.0442(5) 0.0362(5) 0.0600(5) -0.0105(3) -0.0100(3) -0.0015(3)
O1' 0.050(2) 0.038(2) 0.056(2) -0.0120(15) -0.0118(16) 0.0066(15)
C1' 0.052(3) 0.041(3) 0.037(3) -0.010(2) 0.003(2) -0.004(2)
C2' 0.049(3) 0.046(3) 0.048(3) -0.011(2) -0.006(2) 0.002(2)
O2' 0.050(2) 0.041(2) 0.073(2) -0.0115(18) -0.0131(18) -0.0002(15)
C3' 0.079(4) 0.053(4) 0.075(4) -0.022(3) -0.026(3) 0.018(3)
C4' 0.105(6) 0.046(4) 0.100(5) -0.026(3) -0.041(4) 0.021(3)
C5' 0.093(5) 0.035(3) 0.082(4) -0.020(3) -0.025(4) 0.002(3)
N1' 0.062(3) 0.040(3) 0.048(2) -0.0151(19) -0.010(2) 0.000(2)
C6' 0.058(3) 0.045(3) 0.052(3) -0.017(2) -0.005(3) -0.009(2)
C7' 0.054(3) 0.050(3) 0.048(3) -0.023(2) -0.009(3) 0.001(2)
O3' 0.060(3) 0.084(3) 0.051(2) -0.0229(19) -0.0045(19) 0.015(2)
N2' 0.054(3) 0.060(3) 0.050(3) -0.023(2) -0.008(2) 0.000(2)
C8' 0.049(3) 0.063(4) 0.069(4) -0.026(3) -0.010(3) -0.004(3)
C9' 0.055(3) 0.064(4) 0.054(3) -0.017(3) -0.002(3) 0.001(3)
N3' 0.044(2) 0.065(3) 0.045(2) -0.013(2) -0.0060(19) 0.006(2)
C10' 0.053(4) 0.120(6) 0.072(4) -0.019(4) -0.018(3) 0.006(4)
C11' 0.057(3) 0.058(4) 0.061(3) -0.011(3) -0.004(3) 0.006(3)
C12' 0.049(3) 0.061(4) 0.074(4) -0.001(3) -0.012(3) 0.008(3)
N4' 0.056(3) 0.065(3) 0.050(3) 0.005(2) -0.009(2) 0.000(2)
C13' 0.079(4) 0.089(5) 0.052(3) 0.011(3) -0.024(3) -0.008(3)
C14' 0.059(4) 0.116(6) 0.045(3) -0.007(3) -0.008(3) -0.002(4)
N5' 0.054(3) 0.100(4) 0.047(3) -0.012(3) -0.005(2) 0.006(3)
C15' 0.080(5) 0.116(6) 0.069(4) -0.014(4) -0.034(4) 0.014(4)
C16' 0.056(4) 0.109(6) 0.045(3) -0.009(3) -0.003(3) 0.019(4)
C17' 0.074(4) 0.094(5) 0.051(3) -0.031(3) -0.027(3) 0.024(4)
C18' 0.055(4) 0.061(4) 0.048(3) 0.007(3) -0.005(3) 0.002(3)
O4' 0.066(3) 0.106(4) 0.047(2) 0.001(2) 0.000(2) -0.019(2)
C19' 0.056(3) 0.044(3) 0.055(3) -0.004(2) -0.001(3) 0.006(2)
N6' 0.058(3) 0.035(3) 0.044(2) -0.0051(18) -0.001(2) -0.0003(19)
C20' 0.078(4) 0.032(3) 0.062(3) -0.004(2) 0.004(3) -0.003(3)
C21' 0.076(4) 0.048(4) 0.064(4) -0.016(3) 0.001(3) -0.018(3)
C22' 0.057(3) 0.051(4) 0.061(3) -0.021(3) -0.001(3) -0.008(3)
C23' 0.045(3) 0.042(3) 0.045(3) -0.011(2) 0.000(2) -0.006(2)
O5' 0.050(2) 0.045(2) 0.071(2) -0.0148(17) -0.0217(18) 0.0016(16)
C24' 0.049(3) 0.039(3) 0.040(3) -0.009(2) 0.005(2) -0.005(2)
O6' 0.048(2) 0.036(2) 0.060(2) -0.0091(15) -0.0116(16) -0.0031(15)
Cl1 0.0710(10) 0.0518(9) 0.0665(9) -0.0079(7) 0.0093(7) -0.0017(6)
O10 0.064(3) 0.080(3) 0.085(3) -0.019(2) 0.015(2) -0.003(2)
O11 0.199(7) 0.056(4) 0.217(8) -0.042(4) 0.123(6) -0.014(4)
O12 0.150(5) 0.096(4) 0.085(4) 0.018(3) -0.007(4) -0.005(4)
O13 0.076(4) 0.187(7) 0.103(4) -0.024(4) -0.009(3) -0.028(4)
Cl2 0.0973(14) 0.0505(11) 0.1507(19) 0.0007(10) -0.0716(14) -0.0042(9)
O14 0.288(11) 0.077(5) 0.283(12) 0.035(5) -0.216(10) -0.038(5)
O15A 0.137(13) 0.176(16) 0.21(2) -0.048(15) 0.027(13) 0.027(11)
O15B 0.165(17) 0.27(3) 0.170(17) -0.003(17) 0.019(14) 0.078(16)
O16 0.152(6) 0.057(4) 0.293(10) -0.008(4) -0.148(7) -0.007(3)
O17 0.201(9) 0.088(5) 0.346(15) 0.022(7) -0.164(10) -0.050(5)
O8 0.064(3) 0.191(6) 0.159(6) -0.105(5) -0.033(3) 0.034(4)
O7 0.048(2) 0.074(3) 0.055(2) -0.0149(18) -0.0098(17) 0.0036(17)
O9 0.065(3) 0.097(3) 0.059(2) -0.013(2) -0.010(2) -0.017(2)

loop_
_atom_type_symbol
_atom_type_description
_atom_type_scat_dispersion_real
_atom_type_scat_dispersion_imag
_atom_type_scat_source
C C 0.0181 0.0091 'International Tables Vol C Tables 4.2.6.8 and 6.1.1.4'
H H 0.0000 0.0000 'International Tables Vol C Tables 4.2.6.8 and 6.1.1.4'
N N 0.0311 0.0180 'International Tables Vol C Tables 4.2.6.8 and 6.1.1.4'
O O 0.0492 0.0322 'International Tables Vol C Tables 4.2.6.8 and 6.1.1.4'
Cl Cl 0.3639 0.7018 'International Tables Vol C Tables 4.2.6.8 and 6.1.1.4'
Cu Cu -1.9646 0.5888 'International Tables Vol C Tables 4.2.6.8 and 6.1.1.4'

loop_
_geom_angle_atom_site_label_1
_geom_angle_atom_site_label_2
_geom_angle_atom_site_label_3
_geom_angle
_geom_angle_site_symmetry_1
_geom_angle_site_symmetry_3
_geom_angle_publ_flag
O5 Cu1 O2 95.33(13) . . ?
O5 Cu1 O1 175.70(14) . . ?
O2 Cu1 O1 85.56(13) . . ?
O5 Cu1 O6 85.04(13) . . ?
O2 Cu1 O6 171.88(14) . . ?
O1 Cu1 O6 93.48(13) . . ?
O5 Cu1 O7 89.72(13) . . ?
O2 Cu1 O7 94.92(14) . . ?
O1 Cu1 O7 94.40(13) . . ?
O6 Cu1 O7 93.19(14) . . ?
C1 O1 Cu1 108.7(3) . . ?
O1 C1 N1 121.0(4) . . ?
O1 C1 C2 120.6(4) . . ?
N1 C1 C2 118.3(4) . . ?
O2 C2 C3 126.8(5) . . ?
O2 C2 C1 114.6(4) . . ?
C3 C2 C1 118.6(4) . . ?
C2 O2 Cu1 110.2(3) . . ?
C2 C3 C4 120.6(5) . . ?
C5 C4 C3 120.6(5) . . ?
C4 C5 N1 120.0(5) . . ?
C1 N1 C5 121.8(5) . . ?
C1 N1 C6 117.2(4) . . ?
C5 N1 C6 121.0(4) . . ?
N1 C6 C7 111.7(4) . . ?
O3 C7 N2 122.2(5) . . ?
O3 C7 C6 119.9(5) . . ?
N2 C7 C6 117.8(5) . . ?
C7 N2 C8 122.6(4) . . ?
C7 N2 C17 117.3(5) . . ?
C8 N2 C17 119.2(5) . . ?
N2 C8 C9 113.2(4) . . ?
N3 C9 C8 114.9(4) . . ?
C9 N3 C11 108.4(4) . . ?
C9 N3 C10 110.3(4) . . ?
C11 N3 C10 109.6(4) . . ?
N3 C11 C12 114.5(4) . . ?
N4 C12 C11 113.5(4) . . ?
C18 N4 C12 122.2(4) . . ?
C18 N4 C13 117.4(4) . . ?
C12 N4 C13 119.8(4) . . ?
N4 C13 C14B 121.5(7) . . ?
N4 C13 C14A 109.0(5) . . ?
C14B C13 C14A 47.2(9) . . ?
C14B C14A C15B 133.6(15) . . ?
C14B C14A N5 64.0(10) . . ?
C15B C14A N5 69.7(10) . . ?
C14B C14A C13 62.3(11) . . ?
C15B C14A C13 144.9(11) . . ?
N5 C14A C13 114.3(7) . . ?
C16B C15A N5 51.4(8) . . ?
C16B C15A C14B 103.6(12) . . ?
N5 C15A C14B 53.0(8) . . ?
C16B C16A N5 58.0(10) . . ?
C16B C16A C17 71.2(12) . . ?
N5 C16A C17 114.5(7) . . ?
C16B C16A C15B 119.3(15) . . ?
N5 C16A C15B 61.9(9) . . ?
C17 C16A C15B 147.5(10) . . ?
C14A C14B N5 65.1(12) . . ?
C14A C14B C13 70.5(12) . . ?
N5 C14B C13 121.4(14) . . ?
C14A C14B C15A 117.9(16) . . ?
N5 C14B C15A 63.0(9) . . ?
C13 C14B C15A 170.9(18) . . ?
C14A C15B N5 55.9(8) . . ?
C14A C15B C16A 102.4(11) . . ?
N5 C15B C16A 53.8(7) . . ?
C16A C16B N5 71.7(12) . . ?
C16A C16B C15A 131.4(17) . . ?
N5 C16B C15A 69.1(11) . . ?
C16A C16B C17 63.1(13) . . ?
N5 C16B C17 118.4(16) . . ?
C15A C16B C17 164.8(18) . . ?
C16B N5 C14B 122.3(14) . . ?
C16B N5 C14A 141.2(10) . . ?
C14B N5 C14A 51.0(9) . . ?
C16B N5 C16A 50.3(12) . . ?
C14B N5 C16A 145.4(9) . . ?
C14A N5 C16A 110.2(7) . . ?
C16B N5 C15A 59.4(12) . . ?
C14B N5 C15A 64.0(9) . . ?
C14A N5 C15A 107.1(6) . . ?
C16A N5 C15A 104.6(7) . . ?
C16B N5 C15B 114.0(16) . . ?
C14B N5 C15B 105.4(14) . . ?
C14A N5 C15B 54.4(11) . . ?
C16A N5 C15B 64.3(11) . . ?
C15A N5 C15B 145.3(8) . . ?
N2 C17 C16A 109.6(5) . . ?
N2 C17 C16B 121.6(8) . . ?
C16A C17 C16B 45.7(9) . . ?
O4 C18 N4 122.7(5) . . ?
O4 C18 C19 119.9(5) . . ?
N4 C18 C19 117.4(4) . . ?
N6 C19 C18 110.5(4) . . ?
C24 N6 C20 121.7(4) . . ?
C24 N6 C19 117.2(4) . . ?
C20 N6 C19 120.9(4) . . ?
C21 C20 N6 119.5(5) . . ?
C20 C21 C22 121.4(5) . . ?
C23 C22 C21 120.1(5) . . ?
O5 C23 C22 127.3(5) . . ?
O5 C23 C24 114.9(4) . . ?
C22 C23 C24 117.8(5) . . ?
C23 O5 Cu1 110.8(3) . . ?
O6 C24 N6 120.7(4) . . ?
O6 C24 C23 119.9(4) . . ?
N6 C24 C23 119.4(4) . . ?
C24 O6 Cu1 108.4(3) . . ?
O5' Cu1' O2' 94.11(15) . . ?
O5' Cu1' O1' 173.49(16) . . ?
O2' Cu1' O1' 86.16(14) . . ?
O5' Cu1' O6' 85.93(14) . . ?
O2' Cu1' O6' 177.48(16) . . ?
O1' Cu1' O6' 93.51(14) . . ?
C1' O1' Cu1' 108.4(3) . . ?
O1' C1' N1' 120.0(5) . . ?
O1' C1' C2' 119.8(4) . . ?
N1' C1' C2' 120.3(5) . . ?
O2' C2' C3' 125.3(5) . . ?
O2' C2' C1' 115.8(4) . . ?
C3' C2' C1' 118.8(5) . . ?
C2' O2' Cu1' 109.8(3) . . ?
C2' C3' C4' 119.1(6) . . ?
C5' C4' C3' 120.8(6) . . ?
C4' C5' N1' 120.5(5) . . ?
C1' N1' C5' 120.4(5) . . ?
C1' N1' C6' 118.0(4) . . ?
C5' N1' C6' 121.5(4) . . ?
N1' C6' C7' 110.8(4) . . ?
O3' C7' N2' 122.5(5) . . ?
O3' C7' C6' 119.9(5) . . ?
N2' C7' C6' 117.5(5) . . ?
C7' N2' C8' 123.6(5) . . ?
C7' N2' C17' 116.5(4) . . ?
C8' N2' C17' 119.5(5) . . ?
N2' C8' C9' 114.0(4) . . ?
N3' C9' C8' 114.8(5) . . ?
C9' N3' C11' 107.5(4) . . ?
C9' N3' C10' 108.4(5) . . ?
C11' N3' C10' 109.9(5) . . ?
N3' C11' C12' 114.8(5) . . ?
N4' C12' C11' 113.8(5) . . ?
C18' N4' C12' 122.8(5) . . ?
C18' N4' C13' 116.0(5) . . ?
C12' N4' C13' 120.5(5) . . ?
N4' C13' C14' 113.2(5) . . ?
N5' C14' C13' 114.6(5) . . ?
C14' N5' C16' 110.7(5) . . ?
C14' N5' C15' 110.2(6) . . ?
C16' N5' C15' 109.8(5) . . ?
N5' C16' C17' 113.1(5) . . ?
N2' C17' C16' 113.8(5) . . ?
O4' C18' N4' 122.9(5) . . ?
O4' C18' C19' 120.0(5) . . ?
N4' C18' C19' 117.1(5) . . ?
N6' C19' C18' 110.3(4) . . ?
C24' N6' C20' 121.3(5) . . ?
C24' N6' C19' 118.0(4) . . ?
C20' N6' C19' 120.7(4) . . ?
C21' C20' N6' 119.8(5) . . ?
C20' C21' C22' 121.2(5) . . ?
C23' C22' C21' 119.2(6) . . ?
O5' C23' C22' 125.9(5) . . ?
O5' C23' C24' 115.8(4) . . ?
C22' C23' C24' 118.3(5) . . ?
C23' O5' Cu1' 110.5(3) . . ?
O6' C24' N6' 120.2(5) . . ?
O6' C24' C23' 119.7(4) . . ?
N6' C24' C23' 120.1(4) . . ?
C24' O6' Cu1' 107.6(3) . . ?
O11 Cl1 O12 111.7(5) . . ?
O11 Cl1 O10 109.6(3) . . ?
O12 Cl1 O10 111.1(4) . . ?
O11 Cl1 O13 113.2(6) . . ?
O12 Cl1 O13 104.0(4) . . ?
O10 Cl1 O13 107.0(3) . . ?
O17 Cl2 O14 125.1(5) . . ?
O17 Cl2 O16 116.9(4) . . ?
O14 Cl2 O16 115.9(5) . . ?
O17 Cl2 O15A 96.4(10) . . ?
O14 Cl2 O15A 92.1(9) . . ?
O16 Cl2 O15A 95.9(10) . . ?
O17 Cl2 O15B 71.3(10) . . ?
O14 Cl2 O15B 90.6(10) . . ?
O16 Cl2 O15B 94.8(9) . . ?
O15A Cl2 O15B 166.5(13) . . ?
Cl2 O15B O17 46.3(6) . . ?
Cl2 O17 O15B 62.4(10) . . ?

loop_
_geom_bond_atom_site_label_1
_geom_bond_atom_site_label_2
_geom_bond_distance
_geom_bond_site_symmetry_2
_geom_bond_publ_flag
Cu1 O5 1.935(3) . ?
Cu1 O2 1.943(3) . ?
Cu1 O1 1.960(3) . ?
Cu1 O6 1.975(3) . ?
Cu1 O7 2.425(4) . ?
O1 C1 1.262(6) . ?
C1 N1 1.356(6) . ?
C1 C2 1.455(7) . ?
C2 O2 1.324(6) . ?
C2 C3 1.358(7) . ?
C3 C4 1.402(8) . ?
C4 C5 1.344(8) . ?
C5 N1 1.381(7) . ?
N1 C6 1.455(6) . ?
C6 C7 1.509(8) . ?
C7 O3 1.222(6) . ?
C7 N2 1.346(7) . ?
N2 C8 1.467(7) . ?
N2 C17 1.475(7) . ?
C8 C9 1.505(7) . ?
C9 N3 1.489(7) . ?
N3 C11 1.496(6) . ?
N3 C10 1.500(7) . ?
C11 C12 1.519(7) . ?
C12 N4 1.467(7) . ?
N4 C18 1.348(7) . ?
N4 C13 1.469(7) . ?
C13 C14B 1.49(2) . ?
C13 C14A 1.586(13) . ?
C14A C14B 1.23(2) . ?
C14A C15B 1.42(3) . ?
C14A N5 1.441(11) . ?
C15A C16B 1.47(3) . ?
C15A N5 1.593(9) . ?
C15A C14B 1.61(2) . ?
C16A C16B 1.21(3) . ?
C16A N5 1.492(11) . ?
C16A C17 1.508(12) . ?
C16A C15B 1.67(3) . ?
C14B N5 1.43(2) . ?
C15B N5 1.632(17) . ?
C16B N5 1.333(19) . ?
C16B C17 1.60(2) . ?
C18 O4 1.225(6) . ?
C18 C19 1.522(7) . ?
C19 N6 1.449(6) . ?
N6 C24 1.346(6) . ?
N6 C20 1.386(6) . ?
C20 C21 1.342(8) . ?
C21 C22 1.405(8) . ?
C22 C23 1.369(7) . ?
C23 O5 1.309(6) . ?
C23 C24 1.456(7) . ?
C24 O6 1.272(5) . ?
Cu1' O5' 1.910(3) . ?
Cu1' O2' 1.922(3) . ?
Cu1' O1' 1.940(3) . ?
Cu1' O6' 1.962(3) . ?
O1' C1' 1.288(6) . ?
C1' N1' 1.351(7) . ?
C1' C2' 1.421(7) . ?
C2' O2' 1.321(6) . ?
C2' C3' 1.365(8) . ?
C3' C4' 1.413(9) . ?
C4' C5' 1.339(9) . ?
C5' N1' 1.375(7) . ?
N1' C6' 1.448(7) . ?
C6' C7' 1.517(8) . ?
C7' O3' 1.226(6) . ?
C7' N2' 1.345(7) . ?
N2' C8' 1.467(7) . ?
N2' C17' 1.467(8) . ?
C8' C9' 1.520(8) . ?
C9' N3' 1.477(7) . ?
N3' C11' 1.485(7) . ?
N3' C10' 1.506(7) . ?
C11' C12' 1.516(8) . ?
C12' N4' 1.468(7) . ?
N4' C18' 1.347(7) . ?
N4' C13' 1.481(8) . ?
C13' C14' 1.525(10) . ?
C14' N5' 1.485(9) . ?
N5' C16' 1.493(8) . ?
N5' C15' 1.518(8) . ?
C16' C17' 1.514(10) . ?
C18' O4' 1.210(7) . ?
C18' C19' 1.516(8) . ?
C19' N6' 1.469(7) . ?
N6' C24' 1.345(7) . ?
N6' C20' 1.370(7) . ?
C20' C21' 1.347(9) . ?
C21' C22' 1.410(9) . ?
C22' C23' 1.369(8) . ?
C23' O5' 1.308(6) . ?
C23' C24' 1.434(7) . ?
C24' O6' 1.286(6) . ?
Cl1 O11 1.380(5) . ?
Cl1 O12 1.397(6) . ?
Cl1 O10 1.419(4) . ?
Cl1 O13 1.443(6) . ?
Cl2 O17 1.328(7) . ?
Cl2 O14 1.337(7) . ?
Cl2 O16 1.368(6) . ?
Cl2 O15A 1.460(17) . ?
Cl2 O15B 1.63(2) . ?
O15B O17 1.74(2) . ?
